data_4342217
loop_
_publ_author_name
'Gautier, Romain'
'Gautier, R\'egis'
'Chang, Kelvin B.'
'Poeppelmeier, Kenneth R.'

_publ_section_title
;
 On the Origin of the Differences in Structure Directing Properties of
 Polar Metal Oxyfluoride [MOxF6-x](2-) (x = 1, 2) Building Units.
;
_journal_issue 4
_journal_name_full 'Inorganic chemistry'
_journal_page_first 1712
_journal_page_last 1719
_journal_paper_doi 10.1021/ic5026735
_journal_volume 54
_journal_year 2015
_chemical_compound_source 'synthesis as described'
_chemical_formula_moiety 'C10 H10 N2, F4 O2 W '
_chemical_formula_sum 'C10 H10 F4 N2 O2 W'
_chemical_formula_weight 450.05
_space_group_IT_number 14
_symmetry_cell_setting monoclinic
_symmetry_Int_Tables_number 14
_symmetry_space_group_name_Hall '-P 2ybc'
_symmetry_space_group_name_H-M 'P 1 21/c 1'
_atom_sites_solution_hydrogens geom
_atom_sites_solution_primary direct
_atom_sites_solution_secondary difmap
_audit_conform_dict_location ftp://ftp.iucr.org/pub/cif_core.dic
_audit_conform_dict_name cif_core.dic
_audit_conform_dict_version 2.4
_audit_creation_date 2012-02-01T16:56:58-00:00
_audit_creation_method 'WinGX routine CIF_UPDATE'
_cell_angle_alpha 90
_cell_angle_beta 93.0130(10)
_cell_angle_gamma 90
_cell_formula_units_Z 4
_cell_length_a 7.1281(2)
_cell_length_b 23.6372(6)
_cell_length_c 6.8472(2)
_cell_measurement_reflns_used 9435
_cell_measurement_temperature 100(2)
_cell_measurement_theta_max 30.5011
_cell_measurement_theta_min 2.8616
_cell_measurement_wavelength 0.71073
_cell_volume 1152.08(6)
_computing_cell_refinement 'SAINT V7.68A integration software'
_computing_data_collection 'Bruker APEX2 software'
_computing_data_reduction 'SORTAV (Blessing, 1995)'
_computing_molecular_graphics 'Ortep-3 for Windows (Farrugia, 1997)'
_computing_publication_material 'WinGX publication routines (Farrugia, 1999)'
_computing_structure_refinement 'SHELXL-97 (Sheldrick, 1997)'
_diffrn_ambient_temperature 100(2)
_diffrn_detector 'APEX-II CCD'
_diffrn_measured_fraction_theta_full 0.988
_diffrn_measured_fraction_theta_max 0.988
_diffrn_measurement_device '\k-geometry diffractometer'
_diffrn_measurement_device_type 'Bruker APEX-II'
_diffrn_measurement_method '\f or \w oscillation scans'
_diffrn_orient_matrix_type 'x-axis to radiation source'
_diffrn_orient_matrix_UB_11 -0.206442E-1
_diffrn_orient_matrix_UB_12 0.417687E-1
_diffrn_orient_matrix_UB_13 0.918829E-2
_diffrn_orient_matrix_UB_21 0.103824E-1
_diffrn_orient_matrix_UB_22 0.353548E-2
_diffrn_orient_matrix_UB_23 -0.13892
_diffrn_orient_matrix_UB_31 -0.144411
_diffrn_orient_matrix_UB_32 -0.571684E-2
_diffrn_orient_matrix_UB_33 -0.187803E-1
_diffrn_radiation_monochromator graphite
_diffrn_radiation_probe x-ray
_diffrn_radiation_type MoK\a
_diffrn_radiation_wavelength 0.71069
_diffrn_reflns_av_R_equivalents 0.0207
_diffrn_reflns_av_unetI/netI 0.0181
_diffrn_reflns_limit_h_max 10
_diffrn_reflns_limit_h_min -10
_diffrn_reflns_limit_k_max 33
_diffrn_reflns_limit_k_min -33
_diffrn_reflns_limit_l_max 9
_diffrn_reflns_limit_l_min -6
_diffrn_reflns_number 13245
_diffrn_reflns_theta_full 30.54
_diffrn_reflns_theta_max 30.54
_diffrn_reflns_theta_min 1.72
_diffrn_source 'sealed x-ray tube'
_exptl_absorpt_coefficient_mu 10.08
_exptl_absorpt_correction_T_max 0.746
_exptl_absorpt_correction_T_min 0.493
_exptl_absorpt_correction_type multi-scan
_exptl_absorpt_process_details
;
SADABS-2008/1 - Bruker AXS area detector scaling and absorption correction
;
_exptl_crystal_colour colourless
_exptl_crystal_density_diffrn 2.595
_exptl_crystal_density_method 'not measured'
_exptl_crystal_description rectangular
_exptl_crystal_F_000 840
_exptl_crystal_size_max 0.334
_exptl_crystal_size_mid 0.207
_exptl_crystal_size_min 0.156
_refine_diff_density_max 1.142
_refine_diff_density_min -3.972
_refine_diff_density_rms 0.276
_refine_ls_extinction_method none
_refine_ls_goodness_of_fit_ref 1.173
_refine_ls_hydrogen_treatment constr
_refine_ls_matrix_type full
_refine_ls_number_parameters 172
_refine_ls_number_reflns 3487
_refine_ls_number_restraints 0
_refine_ls_restrained_S_all 1.173
_refine_ls_R_factor_all 0.0254
_refine_ls_R_factor_gt 0.0233
_refine_ls_shift/su_max 0.001
_refine_ls_shift/su_mean 0
_refine_ls_structure_factor_coef Fsqd
_refine_ls_weighting_details 'calc w=1/[\s^2^(Fo^2^)+(0.0238P)^2^+3.9339P] where P=(Fo^2^+2Fc^2^)/3'
_refine_ls_weighting_scheme calc
_refine_ls_wR_factor_gt 0.0575
_refine_ls_wR_factor_ref 0.0585
_reflns_number_gt 3212
_reflns_number_total 3487
_reflns_threshold_expression >2sigma(I)
_cod_data_source_file ic5026735_si_004.cif
_cod_data_source_block rg22c_0m
_cod_depositor_comments 'Adding full bibliography for 4342215--4342219.cif.'
_cod_original_sg_symbol_H-M 'P 21/c'
_cod_database_code 4342217

loop_
_symmetry_equiv_pos_as_xyz
'x, y, z'
'-x, y+1/2, -z+1/2'
'-x, -y, -z'
'x, -y-1/2, z-1/2'

loop_
_atom_site_label
_atom_site_type_symbol
_atom_site_fract_x
_atom_site_fract_y
_atom_site_fract_z
_atom_site_U_iso_or_equiv
_atom_site_adp_type
_atom_site_occupancy
_atom_site_symmetry_multiplicity
_atom_site_calc_flag
_atom_site_refinement_flags
W1 W -0.970875(16) -0.124178(5) -0.679042(19) 0.01337(5) Uani 1 1 d .
F1 F -1.2733(3) -0.12425(8) -0.7250(3) 0.0144(4) Uani 1 1 d .
F2 F -1.0269(3) -0.05833(9) -0.5339(3) 0.0203(4) Uani 1 1 d .
F4 F -0.9831(3) -0.18602(9) -0.8583(3) 0.0187(4) Uani 1 1 d .
F3 F -1.0117(3) -0.07656(9) -0.9098(3) 0.0219(4) Uani 1 1 d .
O1 O -0.7301(3) -0.11939(10) -0.6565(4) 0.0170(5) Uani 1 1 d .
O2 O -1.0160(3) -0.17008(10) -0.4771(3) 0.0132(4) Uani 1 1 d .
N1 N -0.3902(4) -0.27095(11) -0.2069(4) 0.0127(5) Uani 1 1 d .
H1A H -0.3617 -0.3063 -0.2019 0.019 Uiso 1 1 calc R
N2 N -0.6181(4) 0.01522(12) -0.2345(4) 0.0156(5) Uani 1 1 d .
H2A H -0.6467 0.0506 -0.2374 0.023 Uiso 1 1 calc R
C1 C -0.4415(5) -0.00043(14) -0.2706(5) 0.0160(6) Uani 1 1 d .
H1B H -0.3527 0.0269 -0.2976 0.024 Uiso 1 1 calc R
C4 C -0.7086(4) -0.07961(13) -0.1892(5) 0.0137(6) Uani 1 1 d .
H4B H -0.8002 -0.1059 -0.1606 0.021 Uiso 1 1 calc R
C10 C -0.2568(4) -0.23242(13) -0.1588(5) 0.0130(5) Uani 1 1 d .
H10B H -0.1357 -0.2442 -0.1214 0.02 Uiso 1 1 calc R
C9 C -0.2990(4) -0.17547(13) -0.1647(5) 0.0114(5) Uani 1 1 d .
H9B H -0.2071 -0.1488 -0.1305 0.017 Uiso 1 1 calc R
C8 C -0.4804(4) -0.15827(12) -0.2223(4) 0.0097(5) Uani 1 1 d .
C5 C -0.7506(5) -0.02261(14) -0.1942(5) 0.0161(6) Uani 1 1 d .
H5B H -0.8712 -0.0104 -0.1694 0.024 Uiso 1 1 calc R
C6 C -0.5670(4) -0.25584(13) -0.2626(5) 0.0128(5) Uani 1 1 d .
H6B H -0.656 -0.2835 -0.2953 0.019 Uiso 1 1 calc R
C3 C -0.5278(4) -0.09745(12) -0.2275(4) 0.0104(5) Uani 1 1 d .
C7 C -0.6166(4) -0.19950(13) -0.2715(5) 0.0119(5) Uani 1 1 d .
H7B H -0.7388 -0.1889 -0.3097 0.018 Uiso 1 1 calc R
C2 C -0.3919(4) -0.05683(13) -0.2677(5) 0.0136(6) Uani 1 1 d .
H2B H -0.27 -0.0678 -0.292 0.02 Uiso 1 1 calc R

loop_
_atom_site_aniso_label
_atom_site_aniso_U_11
_atom_site_aniso_U_22
_atom_site_aniso_U_33
_atom_site_aniso_U_23
_atom_site_aniso_U_13
_atom_site_aniso_U_12
W1 0.00838(7) 0.00997(7) 0.02168(8) -0.00413(4) 0.00004(4) -0.00039(4)
F1 0.0102(8) 0.0083(8) 0.0245(10) -0.0002(7) -0.0003(7) 0.0001(6)
F2 0.0190(10) 0.0124(9) 0.0293(11) -0.0103(8) -0.0006(8) 0.0012(7)
F4 0.0191(9) 0.0125(9) 0.0239(10) -0.0063(8) -0.0035(8) 0.0044(8)
F3 0.0242(10) 0.0181(10) 0.0242(11) 0.0045(8) 0.0081(8) 0.0074(8)
O1 0.0108(10) 0.0110(10) 0.0293(13) 0.0010(9) 0.0007(9) -0.0011(8)
O2 0.0142(10) 0.0108(10) 0.0146(10) 0.0053(8) 0.0011(8) -0.0016(8)
N1 0.0177(12) 0.0064(11) 0.0142(12) 0.0005(9) 0.0014(9) 0.0031(9)
N2 0.0243(14) 0.0061(11) 0.0160(12) 0.0013(10) -0.0026(10) 0.0031(10)
C1 0.0208(15) 0.0094(13) 0.0175(14) 0.0022(11) -0.0023(11) -0.0016(11)
C4 0.0135(13) 0.0097(13) 0.0180(14) -0.0004(11) 0.0020(11) 0.0011(10)
C10 0.0128(13) 0.0099(13) 0.0163(14) -0.0016(11) -0.0005(10) 0.0032(10)
C9 0.0113(12) 0.0085(13) 0.0143(13) -0.0017(10) 0.0004(10) 0.0004(10)
C8 0.0128(13) 0.0059(12) 0.0106(12) 0.0011(10) 0.0012(9) 0.0012(10)
C5 0.0184(14) 0.0111(14) 0.0188(15) -0.0015(12) 0.0005(11) 0.0033(11)
C6 0.0151(14) 0.0095(13) 0.0140(14) 0.0009(11) 0.0021(10) -0.0009(10)
C3 0.0126(12) 0.0066(12) 0.0118(12) 0.0009(10) -0.0003(10) 0.0003(10)
C7 0.0127(13) 0.0080(12) 0.0150(13) -0.0002(10) 0.0012(10) 0.0001(10)
C2 0.0148(13) 0.0076(13) 0.0184(14) 0.0022(11) -0.0001(11) -0.0007(10)

loop_
_atom_type_symbol
_atom_type_description
_atom_type_scat_dispersion_real
_atom_type_scat_dispersion_imag
_atom_type_scat_source
W W -0.849 6.8722 'International Tables Vol C Tables 4.2.6.8 and 6.1.1.4'
F F 0.0171 0.0103 'International Tables Vol C Tables 4.2.6.8 and 6.1.1.4'
O O 0.0106 0.006 'International Tables Vol C Tables 4.2.6.8 and 6.1.1.4'
N N 0.0061 0.0033 'International Tables Vol C Tables 4.2.6.8 and 6.1.1.4'
C C 0.0033 0.0016 'International Tables Vol C Tables 4.2.6.8 and 6.1.1.4'
H H 0 0 'International Tables Vol C Tables 4.2.6.8 and 6.1.1.4'

loop_
_geom_angle_atom_site_label_1
_geom_angle_atom_site_label_2
_geom_angle_atom_site_label_3
_geom_angle
O1 W1 O2 100.86(11)
O1 W1 F2 97.77(10)
O2 W1 F2 92.35(10)
O1 W1 F4 96.89(11)
O2 W1 F4 91.63(10)
F2 W1 F4 163.79(9)
O1 W1 F3 98.09(11)
O2 W1 F3 161.04(10)
F2 W1 F3 85.67(9)
F4 W1 F3 85.47(9)
O1 W1 F1 175.10(10)
O2 W1 F1 83.93(9)
F2 W1 F1 80.87(8)
F4 W1 F1 83.94(8)
F3 W1 F1 77.14(9)
C6 N1 C10 122.0(3)
C6 N1 H1A 119
C10 N1 H1A 119
C5 N2 C1 122.0(3)
C5 N2 H2A 119
C1 N2 H2A 119
N2 C1 C2 120.2(3)
N2 C1 H1B 119.9
C2 C1 H1B 119.9
C5 C4 C3 119.5(3)
C5 C4 H4B 120.3
C3 C4 H4B 120.3
N1 C10 C9 120.2(3)
N1 C10 H10B 119.9
C9 C10 H10B 119.9
C10 C9 C8 119.4(3)
C10 C9 H9B 120.3
C8 C9 H9B 120.3
C9 C8 C7 119.1(3)
C9 C8 C3 119.9(3)
C7 C8 C3 121.0(3)
N2 C5 C4 120.1(3)
N2 C5 H5B 119.9
C4 C5 H5B 119.9
N1 C6 C7 120.2(3)
N1 C6 H6B 119.9
C7 C6 H6B 119.9
C4 C3 C2 119.0(3)
C4 C3 C8 120.2(3)
C2 C3 C8 120.8(3)
C6 C7 C8 119.1(3)
C6 C7 H7B 120.4
C8 C7 H7B 120.4
C1 C2 C3 119.1(3)
C1 C2 H2B 120.5
C3 C2 H2B 120.5

loop_
_geom_bond_atom_site_label_1
_geom_bond_atom_site_label_2
_geom_bond_distance
W1 O1 1.719(2)
W1 O2 1.800(2)
W1 F2 1.900(2)
W1 F4 1.908(2)
W1 F3 1.949(2)
W1 F1 2.1623(19)
N1 C6 1.345(4)
N1 C10 1.345(4)
N1 H1A 0.86
N2 C5 1.340(4)
N2 C1 1.347(4)
N2 H2A 0.86
C1 C2 1.379(4)
C1 H1B 0.93
C4 C5 1.380(4)
C4 C3 1.394(4)
C4 H4B 0.93
C10 C9 1.380(4)
C10 H10B 0.93
C9 C8 1.392(4)
C9 H9B 0.93
C8 C7 1.404(4)
C8 C3 1.477(4)
C5 H5B 0.93
C6 C7 1.379(4)
C6 H6B 0.93
C3 C2 1.401(4)
C7 H7B 0.93
C2 H2B 0.93
